data_2000254
loop_
_publ_author_name
'Mogensen, P. K.'
'Simonsen, O.'
'Wainwright, C. E.'
'Underhill, A. E.'

_publ_section_title
;
 Structures of 4,5-bis(methylthio)-3<i>H</i>-1,2-dithiole-3-thione and
 1,2-dithiole-3-thione[5,4-<i>b</i>]-5,6-dihydro-1,4-dithiin
;
_journal_issue 9
_journal_name_full 'Acta Crystallographica Section C'
_journal_page_first 1905
_journal_page_last 1908
_journal_paper_doi 10.1107/S0108270191001786
_journal_volume 47
_journal_year 1991
_chemical_formula_sum 'C5 H4 S5'
_space_group_crystal_system monoclinic
_space_group_IT_number 14
_space_group_name_Hall '-P 2ybc'
_space_group_name_H-M_alt 'P 1 21/c 1'
_cell_angle_alpha 90
_cell_angle_beta 108.43(2)
_cell_angle_gamma 90
_cell_formula_units_Z 8
_cell_length_a 12.099(2)
_cell_length_b 17.613(2)
_cell_length_c 8.201(3)
_cell_volume 1658.0(7)
_diffrn_radiation_type mo
_diffrn_radiation_wavelength 0.71073
_exptl_absorpt_coefficient_mu 1.26
_exptl_crystal_density_diffrn 1.798
_exptl_crystal_density_meas 1.79
_exptl_crystal_F_000 912
_cod_data_source_file ab0174.cif
_cod_data_source_block ab0174b
_cod_depositor_comments
;
 Updating space group information and adding the symmetry operation list.

 Antanas Vaitkus,
 2018-06-15

 Marking attached hydrogen atoms.

 Antanas Vaitkus,
 2017-08-09
;
_cod_original_cell_volume 1658.0(10)
_cod_original_sg_symbol_H-M P21/c
_cod_original_formula_sum C5H4S5
_cod_database_code 2000254

loop_
_space_group_symop_id
_space_group_symop_operation_xyz
1 x,y,z
2 -x,y+1/2,-z+1/2
3 -x,-y,-z
4 x,-y+1/2,z+1/2

loop_
_atom_site_label
_atom_site_fract_x
_atom_site_fract_y
_atom_site_fract_z
_atom_site_U_iso_or_equiv
_atom_site_attached_hydrogens
S(11) .82687(6) .26059(4) .00260(10) 3.63(5) 0
S(12) .90616(6) .16022(4) .09990(10) 3.74(5) 0
C(13) 1.0314(2) .1991(2) .2415(3) 3.0(2) 0
S(13) 1.13528(7) .14172(5) .35720(10) 4.30(6) 0
C(14) 1.0318(2) .2800(2) .2453(3) 2.8(2) 0
S(15) 1.15418(6) .32193(4) .39243(9) 3.68(5) 0
C(16) 1.1130(3) .4200(2) .3866(4) 4.2(2) 1
C(17) 1.0556(3) .4506(2) .2087(4) 4.1(2) 0
S(18) .91016(6) .41268(4) .10600(10) 4.09(5) 0
C(19) .9372(2) .31630(10) .1341(3) 2.9(2) 0
S(21) .31435(6) .00766(4) .29221(9) 3.46(5) 0
S(22) .41426(6) .09780(4) .26380(10) 3.59(5) 0
C(23) .5309(2) .0460(2) .2443(3) 3.0(2) 0
S(23) .64517(6) .09070(4) .21940(10) 4.21(6) 0
C(24) .5169(2) -.03430(10) .2552(3) 2.7(2) 0
S(25) .63315(6) -.09008(4) .23850(10) 3.71(5) 0
C(26) .5885(4) -.1839(2) .2717(8) 8.1(5) 1
C(27) .4717(4) -.2043(2) .2187(8) 8.0(5) 1
S(28) .36958(6) -.15214(4) .28990(10) 3.90(5) 0
C(29) .4144(2) -.0594(2) .2768(3) 2.80(5) 0
H(161) 1.054(3) .427(2) .459(4) ? 0
H(171) 1.049(3) .511(2) .217(4) ? 0
H(172) 1.109(3) .437(2) .131(4) ? 0
H(261) .636(3) -.224(2) .222(4) ? 0
H(271) .444(3) -.198(2) .077(4) ? 0
